data_7116573
loop_
_publ_author_name
'Shefali Vaidya'
'Apoorva Upadhyay'
'Saurabh Kumar Singh'
'Tulika Gupta'
'Subrata Tewary'
'Stuart K. Langley'
'James P. S. Walsh'
'Keith S. Murray'
'Gopalan Rajaraman'
'Maheswaran Shanmugam'

_publ_section_title
;
 A synthetic strategy for switching the single ion anisotropy in
 tetrahedral Co(II) complexes
;
_journal_name_full Chem.Commun.
_journal_page_first 3739
_journal_paper_doi 10.1039/C4cc08305A
_journal_volume 51
_journal_year 2015
_chemical_formula_sum 'C16 H14.5 Br2 Co N5.5 O'
_chemical_formula_weight 518.58
_chemical_name_systematic
; 
 ? 
;
_space_group_IT_number 2
_symmetry_cell_setting triclinic
_symmetry_space_group_name_Hall '-P 1'
_symmetry_space_group_name_H-M 'P -1'
_atom_sites_solution_hydrogens geom
_atom_sites_solution_primary direct
_atom_sites_solution_secondary difmap
_audit_creation_method SHELXL-97
_cell_angle_alpha 105.240(4)
_cell_angle_beta 103.610(5)
_cell_angle_gamma 90.386(3)
_cell_formula_units_Z 4
_cell_length_a 9.832(2)
_cell_length_b 13.304(3)
_cell_length_c 15.925(4)
_cell_measurement_reflns_used 3454
_cell_measurement_temperature 100(2)
_cell_measurement_theta_max 29.1
_cell_measurement_theta_min 3.0
_cell_volume 1948.1(8)
_computing_cell_refinement
;
CrystalClear-SM Expert 2.1 b24 (Rigaku, 2012)
;
_computing_data_collection
;
CrystalClear-SM Expert 2.1 b24 (Rigaku, 2012)
;
_computing_data_reduction
;
CrystalClear-SM Expert 2.1 b24 (Rigaku, 2012)
;
_computing_molecular_graphics 'Bruker SHELXTL'
_computing_publication_material 'Bruker SHELXTL'
_computing_structure_refinement 'SHELXL-97 (Sheldrick, 2008)'
_computing_structure_solution 'SHELXS-97 (Sheldrick, 2008)'
_diffrn_ambient_temperature 100(2)
_diffrn_measured_fraction_theta_full 0.950
_diffrn_measured_fraction_theta_max 0.950
_diffrn_measurement_device_type
;
Rigaku Saturn724+ (4x4 bin mode)
;
_diffrn_measurement_method 'profile data from \w-scans'
_diffrn_radiation_monochromator graphite
_diffrn_radiation_source 'fine-focus sealed tube'
_diffrn_radiation_type MoK\a
_diffrn_radiation_wavelength 0.71075
_diffrn_reflns_av_R_equivalents 0.1200
_diffrn_reflns_av_sigmaI/netI 0.0790
_diffrn_reflns_limit_h_max 11
_diffrn_reflns_limit_h_min -13
_diffrn_reflns_limit_k_max 18
_diffrn_reflns_limit_k_min -18
_diffrn_reflns_limit_l_max 21
_diffrn_reflns_limit_l_min -14
_diffrn_reflns_number 33380
_diffrn_reflns_theta_full 29.14
_diffrn_reflns_theta_max 29.14
_diffrn_reflns_theta_min 3.03
_exptl_absorpt_coefficient_mu 4.998
_exptl_absorpt_correction_T_max 0.6094
_exptl_absorpt_correction_T_min 0.4200
_exptl_absorpt_correction_type numerical
_exptl_absorpt_process_details SADABS
_exptl_crystal_colour Blue
_exptl_crystal_density_diffrn 1.768
_exptl_crystal_density_method 'not measured'
_exptl_crystal_description Needle
_exptl_crystal_F_000 1016
_exptl_crystal_size_max 0.21
_exptl_crystal_size_mid 0.16
_exptl_crystal_size_min 0.11
_refine_diff_density_max 2.428
_refine_diff_density_min -3.123
_refine_diff_density_rms 0.227
_refine_ls_extinction_method none
_refine_ls_goodness_of_fit_ref 1.056
_refine_ls_hydrogen_treatment constr
_refine_ls_matrix_type full
_refine_ls_number_parameters 463
_refine_ls_number_reflns 10000
_refine_ls_number_restraints 0
_refine_ls_restrained_S_all 1.056
_refine_ls_R_factor_all 0.0785
_refine_ls_R_factor_gt 0.0726
_refine_ls_shift/su_max 0.001
_refine_ls_shift/su_mean 0.000
_refine_ls_structure_factor_coef Fsqd
_refine_ls_weighting_details 'calc w=1/[\s^2^(Fo^2^)+(0.1191P)^2^+9.4919P] where P=(Fo^2^+2Fc^2^)/3'
_refine_ls_weighting_scheme calc
_refine_ls_wR_factor_gt 0.2054
_refine_ls_wR_factor_ref 0.2127
_reflns_number_gt 8832
_reflns_number_total 10000
_reflns_threshold_expression >2sigma(I)
_cod_data_source_file c4cc08305a2-1.cif
_cod_data_source_block shelxs
_cod_original_sg_symbol_H-M P-1
_cod_original_formula_sum 'C16 H14.50 Br2 Co N5.50 O'
_cod_database_code 7116573

loop_
_symmetry_equiv_pos_as_xyz
'x, y, z'
'-x, -y, -z'

loop_
_atom_site_label
_atom_site_type_symbol
_atom_site_fract_x
_atom_site_fract_y
_atom_site_fract_z
_atom_site_U_iso_or_equiv
_atom_site_adp_type
_atom_site_occupancy
_atom_site_symmetry_multiplicity
_atom_site_calc_flag
_atom_site_refinement_flags
Co1 Co 0.02061(6) -0.02918(5) 0.72958(4) 0.01168(15) Uani 1 1 d .
Br1 Br -0.09220(5) -0.09884(4) 0.82034(3) 0.02059(14) Uani 1 1 d .
Br2 Br 0.19711(6) -0.12407(5) 0.68116(5) 0.03534(17) Uani 1 1 d .
O11 O 0.0799(4) 0.1161(3) 0.7971(2) 0.0164(6) Uani 1 1 d .
N11 N 0.0829(4) 0.2911(3) 0.7994(2) 0.0130(7) Uani 1 1 d .
N12 N 0.0976(4) 0.3381(3) 0.7384(2) 0.0115(6) Uani 1 1 d .
N13 N 0.1119(4) 0.2683(3) 0.6649(2) 0.0122(7) Uani 1 1 d .
N14 N 0.1101(4) 0.1727(3) 0.6747(3) 0.0151(7) Uani 1 1 d .
C11 C 0.0906(5) 0.1885(4) 0.7596(3) 0.0133(8) Uani 1 1 d .
C12 C 0.0991(4) 0.4483(3) 0.7516(3) 0.0117(7) Uani 1 1 d .
C13 C -0.0066(5) 0.5008(4) 0.7858(3) 0.0165(8) Uani 1 1 d .
H13A H -0.0786 0.4639 0.7987 0.020 Uiso 1 1 calc R
C14 C -0.0040(5) 0.6082(4) 0.8004(3) 0.0176(8) Uani 1 1 d .
H14B H -0.0733 0.6460 0.8254 0.021 Uiso 1 1 calc R
C15 C 0.1001(5) 0.6612(4) 0.7785(3) 0.0178(8) Uani 1 1 d .
H15A H 0.0997 0.7346 0.7867 0.021 Uiso 1 1 calc R
C16 C 0.2044(5) 0.6065(4) 0.7448(3) 0.0178(8) Uani 1 1 d .
H16A H 0.2758 0.6431 0.7309 0.021 Uiso 1 1 calc R
C17 C 0.2057(5) 0.4993(4) 0.7311(3) 0.0155(8) Uani 1 1 d .
H17A H 0.2773 0.4619 0.7085 0.019 Uiso 1 1 calc R
C18 C 0.1307(5) 0.2907(4) 0.5836(3) 0.0152(8) Uani 1 1 d .
C19 C 0.0276(6) 0.3405(4) 0.5377(3) 0.0241(10) Uani 1 1 d .
H19A H -0.0539 0.3602 0.5585 0.029 Uiso 1 1 calc R
C20 C 0.0484(7) 0.3604(5) 0.4598(3) 0.0298(12) Uani 1 1 d .
H20A H -0.0187 0.3958 0.4269 0.036 Uiso 1 1 calc R
C21 C 0.1683(7) 0.3282(5) 0.4299(4) 0.0337(13) Uani 1 1 d .
H21A H 0.1809 0.3406 0.3761 0.040 Uiso 1 1 calc R
C22 C 0.2671(6) 0.2790(5) 0.4773(4) 0.0293(12) Uani 1 1 d .
H22A H 0.3479 0.2579 0.4561 0.035 Uiso 1 1 calc R
C23 C 0.2508(5) 0.2594(4) 0.5566(3) 0.0223(10) Uani 1 1 d .
H23A H 0.3195 0.2260 0.5904 0.027 Uiso 1 1 calc R
N31 N -0.1241(4) -0.0153(3) 0.6220(3) 0.0185(8) Uani 1 1 d .
C31 C -0.2036(5) 0.0003(4) 0.5630(3) 0.0183(9) Uani 1 1 d .
C32 C -0.3032(6) 0.0202(5) 0.4879(3) 0.0279(11) Uani 1 1 d .
H32A H -0.2555 0.0239 0.4412 0.042 Uiso 1 1 calc R
H32B H -0.3440 0.0867 0.5078 0.042 Uiso 1 1 calc R
H32C H -0.3778 -0.0363 0.4637 0.042 Uiso 1 1 calc R
Co2 Co 0.63387(6) 1.22846(5) 0.73959(4) 0.01181(15) Uani 1 1 d .
Br3 Br 0.72605(5) 1.29592(4) 0.63868(3) 0.02175(14) Uani 1 1 d .
Br4 Br 0.45968(6) 1.32462(5) 0.79517(4) 0.02733(15) Uani 1 1 d .
O41 O 0.5739(3) 1.0835(2) 0.6742(2) 0.0145(6) Uani 1 1 d .
N41 N 0.5483(4) 0.9059(3) 0.6587(2) 0.0118(6) Uani 1 1 d .
N42 N 0.5409(4) 0.8541(3) 0.7176(2) 0.0095(6) Uani 1 1 d .
N43 N 0.5512(4) 0.9195(3) 0.7989(2) 0.0106(6) Uani 1 1 d .
N44 N 0.5676(4) 1.0164(3) 0.7960(2) 0.0132(7) Uani 1 1 d .
C41 C 0.5642(4) 1.0080(3) 0.7088(3) 0.0117(7) Uani 1 1 d .
C42 C 0.5245(4) 0.7417(3) 0.6923(3) 0.0121(7) Uani 1 1 d .
C43 C 0.4314(5) 0.6935(4) 0.6108(3) 0.0151(8) Uani 1 1 d .
H43A H 0.3783 0.7338 0.5754 0.018 Uiso 1 1 calc R
C44 C 0.4179(5) 0.5863(4) 0.5824(3) 0.0190(9) Uani 1 1 d .
H44B H 0.3551 0.5522 0.5266 0.023 Uiso 1 1 calc R
C45 C 0.4950(5) 0.5269(4) 0.6343(3) 0.0196(9) Uani 1 1 d .
H45A H 0.4849 0.4528 0.6141 0.024 Uiso 1 1 calc R
C46 C 0.5872(5) 0.5770(4) 0.7163(3) 0.0188(9) Uani 1 1 d .
H46A H 0.6393 0.5365 0.7519 0.023 Uiso 1 1 calc R
C47 C 0.6040(5) 0.6846(4) 0.7465(3) 0.0148(8) Uani 1 1 d .
H47A H 0.6671 0.7188 0.8022 0.018 Uiso 1 1 calc R
C48 C 0.5468(5) 0.8905(3) 0.8796(3) 0.0140(8) Uani 1 1 d .
C49 C 0.4326(6) 0.8282(4) 0.8784(3) 0.0212(9) Uani 1 1 d .
H49A H 0.3573 0.8061 0.8263 0.025 Uiso 1 1 calc R
C50 C 0.4319(7) 0.7991(4) 0.9559(4) 0.0281(12) Uani 1 1 d .
H50A H 0.3558 0.7554 0.9569 0.034 Uiso 1 1 calc R
C51 C 0.5420(7) 0.8336(5) 1.0322(3) 0.0299(12) Uani 1 1 d .
H51A H 0.5418 0.8125 1.0847 0.036 Uiso 1 1 calc R
C52 C 0.6520(6) 0.8988(5) 1.0314(3) 0.0272(11) Uani 1 1 d .
H52A H 0.7256 0.9240 1.0841 0.033 Uiso 1 1 calc R
C53 C 0.6553(5) 0.9276(4) 0.9543(3) 0.0203(9) Uani 1 1 d .
H53A H 0.7307 0.9719 0.9532 0.024 Uiso 1 1 calc R
N61 N 0.7860(4) 1.2211(3) 0.8468(3) 0.0175(7) Uani 1 1 d .
C61 C 0.8706(5) 1.2049(4) 0.9037(3) 0.0172(8) Uani 1 1 d .
C62 C 0.9761(6) 1.1833(5) 0.9758(3) 0.0251(10) Uani 1 1 d .
H62A H 0.9367 1.1883 1.0277 0.038 Uiso 1 1 calc R
H62B H 1.0570 1.2342 0.9927 0.038 Uiso 1 1 calc R
H62C H 1.0059 1.1127 0.9557 0.038 Uiso 1 1 calc R
N1S N 0.2252(8) 0.3957(7) 0.0673(4) 0.059(2) Uani 1 1 d .
C1S C 0.2575(7) 0.4489(6) 0.0284(4) 0.0383(14) Uani 1 1 d .
C2S C 0.3005(8) 0.5180(6) -0.0192(4) 0.0420(15) Uani 1 1 d .
H2S1 H 0.3762 0.5682 0.0215 0.063 Uiso 1 1 calc R
H2S2 H 0.2204 0.5556 -0.0412 0.063 Uiso 1 1 calc R
H2S3 H 0.3338 0.4768 -0.0702 0.063 Uiso 1 1 calc R

loop_
_atom_site_aniso_label
_atom_site_aniso_U_11
_atom_site_aniso_U_22
_atom_site_aniso_U_33
_atom_site_aniso_U_23
_atom_site_aniso_U_13
_atom_site_aniso_U_12
Co1 0.0119(3) 0.0148(3) 0.0085(3) 0.0037(2) 0.0023(2) 0.0017(2)
Br1 0.0218(2) 0.0243(3) 0.0213(2) 0.01011(19) 0.01166(19) 0.00539(18)
Br2 0.0305(3) 0.0404(4) 0.0445(4) 0.0176(3) 0.0201(3) 0.0131(2)
O11 0.0213(16) 0.0167(15) 0.0110(14) 0.0055(12) 0.0018(12) -0.0009(12)
N11 0.0140(16) 0.0178(18) 0.0099(15) 0.0053(14) 0.0065(13) 0.0011(13)
N12 0.0135(16) 0.0139(17) 0.0089(15) 0.0022(13) 0.0073(13) 0.0002(13)
N13 0.0162(16) 0.0135(17) 0.0066(15) 0.0000(13) 0.0053(13) -0.0024(13)
N14 0.0191(18) 0.0163(18) 0.0107(16) 0.0033(14) 0.0053(14) 0.0008(14)
C11 0.0140(18) 0.016(2) 0.0094(18) 0.0030(15) 0.0021(15) 0.0007(15)
C12 0.0127(18) 0.0134(18) 0.0091(17) 0.0019(14) 0.0043(14) 0.0014(14)
C13 0.0153(19) 0.021(2) 0.0145(19) 0.0034(16) 0.0076(16) 0.0020(16)
C14 0.0158(19) 0.019(2) 0.017(2) 0.0001(16) 0.0056(16) 0.0057(16)
C15 0.020(2) 0.016(2) 0.018(2) 0.0059(17) 0.0047(17) 0.0045(17)
C16 0.022(2) 0.016(2) 0.017(2) 0.0042(16) 0.0093(17) -0.0009(17)
C17 0.0169(19) 0.019(2) 0.0124(18) 0.0032(16) 0.0082(16) 0.0010(16)
C18 0.022(2) 0.018(2) 0.0065(17) 0.0014(15) 0.0077(16) -0.0031(16)
C19 0.027(2) 0.035(3) 0.015(2) 0.014(2) 0.0071(19) 0.003(2)
C20 0.043(3) 0.038(3) 0.013(2) 0.012(2) 0.010(2) 0.001(2)
C21 0.052(4) 0.036(3) 0.016(2) 0.005(2) 0.017(2) -0.013(3)
C22 0.035(3) 0.034(3) 0.022(2) -0.001(2) 0.024(2) -0.002(2)
C23 0.026(2) 0.025(2) 0.018(2) 0.0019(18) 0.0134(19) 0.0026(19)
N31 0.0169(18) 0.026(2) 0.0132(17) 0.0080(16) 0.0015(15) 0.0014(15)
C31 0.019(2) 0.023(2) 0.0120(19) 0.0036(17) 0.0040(17) 0.0005(17)
C32 0.029(3) 0.037(3) 0.013(2) 0.006(2) -0.0033(19) 0.005(2)
Co2 0.0117(3) 0.0149(3) 0.0089(3) 0.0036(2) 0.0023(2) 0.0013(2)
Br3 0.0248(3) 0.0242(3) 0.0192(2) 0.00794(19) 0.00890(19) -0.00028(19)
Br4 0.0249(3) 0.0344(3) 0.0249(3) 0.0083(2) 0.0100(2) 0.0101(2)
O41 0.0199(15) 0.0137(14) 0.0116(14) 0.0050(11) 0.0056(12) -0.0001(12)
N41 0.0150(16) 0.0148(17) 0.0080(15) 0.0051(13) 0.0049(13) 0.0020(13)
N42 0.0098(15) 0.0142(16) 0.0050(14) 0.0019(13) 0.0035(12) 0.0027(12)
N43 0.0134(16) 0.0145(16) 0.0045(14) 0.0020(13) 0.0042(12) 0.0012(13)
N44 0.0164(17) 0.0139(17) 0.0096(16) 0.0026(13) 0.0044(13) 0.0010(13)
C41 0.0133(18) 0.0141(19) 0.0080(17) 0.0034(14) 0.0031(14) 0.0013(14)
C42 0.0150(18) 0.0141(19) 0.0091(17) 0.0033(15) 0.0065(15) 0.0024(15)
C43 0.0165(19) 0.020(2) 0.0096(18) 0.0031(16) 0.0068(16) 0.0024(16)
C44 0.022(2) 0.022(2) 0.0137(19) 0.0016(17) 0.0096(17) 0.0012(17)
C45 0.025(2) 0.014(2) 0.023(2) 0.0012(17) 0.0151(19) 0.0005(17)
C46 0.022(2) 0.018(2) 0.020(2) 0.0074(17) 0.0089(18) 0.0070(17)
C47 0.0182(19) 0.016(2) 0.0125(18) 0.0055(16) 0.0060(16) 0.0041(16)
C48 0.022(2) 0.017(2) 0.0065(17) 0.0062(15) 0.0055(16) 0.0081(16)
C49 0.031(2) 0.021(2) 0.016(2) 0.0060(18) 0.0154(19) 0.0018(19)
C50 0.051(3) 0.021(2) 0.021(2) 0.0075(19) 0.025(2) 0.005(2)
C51 0.054(3) 0.032(3) 0.016(2) 0.014(2) 0.023(2) 0.020(3)
C52 0.034(3) 0.041(3) 0.0085(19) 0.008(2) 0.0087(19) 0.019(2)
C53 0.019(2) 0.030(3) 0.0095(19) 0.0008(17) 0.0036(17) 0.0064(18)
N61 0.0140(17) 0.024(2) 0.0135(17) 0.0054(15) 0.0005(14) 0.0030(15)
C61 0.018(2) 0.020(2) 0.0115(19) 0.0015(16) 0.0031(16) 0.0028(17)
C62 0.025(2) 0.033(3) 0.013(2) 0.0050(19) -0.0032(18) 0.009(2)
N1S 0.056(4) 0.087(6) 0.031(3) 0.009(3) 0.014(3) -0.021(4)
C1S 0.035(3) 0.055(4) 0.019(3) -0.001(3) 0.008(2) -0.005(3)
C2S 0.044(4) 0.054(4) 0.024(3) 0.010(3) 0.002(3) 0.001(3)

loop_
_atom_type_symbol
_atom_type_description
_atom_type_scat_dispersion_real
_atom_type_scat_dispersion_imag
_atom_type_scat_source
C C 0.0033 0.0016 'International Tables Vol C Tables 4.2.6.8 and 6.1.1.4'
H H 0.0000 0.0000 'International Tables Vol C Tables 4.2.6.8 and 6.1.1.4'
Br Br -0.2901 2.4595 'International Tables Vol C Tables 4.2.6.8 and 6.1.1.4'
Co Co 0.3494 0.9721 'International Tables Vol C Tables 4.2.6.8 and 6.1.1.4'
N N 0.0061 0.0033 'International Tables Vol C Tables 4.2.6.8 and 6.1.1.4'
O O 0.0106 0.0060 'International Tables Vol C Tables 4.2.6.8 and 6.1.1.4'

loop_
_geom_angle_atom_site_label_1
_geom_angle_atom_site_label_2
_geom_angle_atom_site_label_3
_geom_angle
O11 Co1 N31 103.04(16)
O11 Co1 Br2 114.27(10)
N31 Co1 Br2 108.68(12)
O11 Co1 Br1 105.69(10)
N31 Co1 Br1 108.75(12)
Br2 Co1 Br1 115.58(3)
C11 O11 Co1 123.1(3)
N12 N11 C11 103.9(3)
N11 N12 N13 110.3(3)
N11 N12 C12 123.9(3)
N13 N12 C12 125.8(3)
N14 N13 N12 111.1(3)
N14 N13 C18 122.7(4)
N12 N13 C18 126.1(4)
N13 N14 C11 102.8(4)
O11 C11 N11 123.5(4)
O11 C11 N14 124.6(4)
N11 C11 N14 111.9(4)
C17 C12 C13 122.6(4)
C17 C12 N12 119.3(4)
C13 C12 N12 118.1(4)
C14 C13 C12 118.3(4)
C14 C13 H13A 120.8
C12 C13 H13A 120.8
C13 C14 C15 120.3(4)
C13 C14 H14B 119.9
C15 C14 H14B 119.9
C16 C15 C14 119.9(4)
C16 C15 H15A 120.1
C14 C15 H15A 120.1
C17 C16 C15 120.9(4)
C17 C16 H16A 119.5
C15 C16 H16A 119.5
C16 C17 C12 117.9(4)
C16 C17 H17A 121.0
C12 C17 H17A 121.0
C23 C18 C19 124.1(4)
C23 C18 N13 117.3(4)
C19 C18 N13 118.6(4)
C18 C19 C20 117.2(5)
C18 C19 H19A 121.4
C20 C19 H19A 121.4
C19 C20 C21 120.0(5)
C19 C20 H20A 120.0
C21 C20 H20A 120.0
C22 C21 C20 120.7(5)
C22 C21 H21A 119.6
C20 C21 H21A 119.6
C21 C22 C23 120.8(5)
C21 C22 H22A 119.6
C23 C22 H22A 119.6
C18 C23 C22 117.2(5)
C18 C23 H23A 121.4
C22 C23 H23A 121.4
C31 N31 Co1 174.9(4)
N31 C31 C32 179.5(5)
C31 C32 H32A 109.5
C31 C32 H32B 109.5
H32A C32 H32B 109.5
C31 C32 H32C 109.5
H32A C32 H32C 109.5
H32B C32 H32C 109.5
O41 Co2 N61 104.94(16)
O41 Co2 Br4 114.50(10)
N61 Co2 Br4 106.81(12)
O41 Co2 Br3 104.36(9)
N61 Co2 Br3 111.17(12)
Br4 Co2 Br3 114.71(3)
C41 O41 Co2 126.2(3)
N42 N41 C41 103.1(3)
N41 N42 N43 110.9(3)
N41 N42 C42 121.4(3)
N43 N42 C42 127.7(3)
N44 N43 N42 110.0(3)
N44 N43 C48 123.7(3)
N42 N43 C48 126.3(4)
N43 N44 C41 104.2(3)
O41 C41 N44 126.3(4)
O41 C41 N41 122.0(4)
N44 C41 N41 111.7(4)
C43 C42 C47 122.2(4)
C43 C42 N42 116.9(4)
C47 C42 N42 120.8(4)
C44 C43 C42 118.6(4)
C44 C43 H43A 120.7
C42 C43 H43A 120.7
C43 C44 C45 120.9(5)
C43 C44 H44B 119.6
C45 C44 H44B 119.6
C44 C45 C46 119.6(4)
C44 C45 H45A 120.2
C46 C45 H45A 120.2
C47 C46 C45 121.0(4)
C47 C46 H46A 119.5
C45 C46 H46A 119.5
C46 C47 C42 117.7(4)
C46 C47 H47A 121.1
C42 C47 H47A 121.1
C53 C48 C49 123.1(4)
C53 C48 N43 118.3(4)
C49 C48 N43 118.6(4)
C48 C49 C50 117.7(5)
C48 C49 H49A 121.1
C50 C49 H49A 121.1
C49 C50 C51 120.4(5)
C49 C50 H50A 119.8
C51 C50 H50A 119.8
C52 C51 C50 119.9(4)
C52 C51 H51A 120.1
C50 C51 H51A 120.1
C53 C52 C51 120.5(5)
C53 C52 H52A 119.8
C51 C52 H52A 119.8
C48 C53 C52 118.3(5)
C48 C53 H53A 120.9
C52 C53 H53A 120.8
C61 N61 Co2 172.2(4)
N61 C61 C62 179.1(5)
C61 C62 H62A 109.5
C61 C62 H62B 109.5
H62A C62 H62B 109.5
C61 C62 H62C 109.5
H62A C62 H62C 109.5
H62B C62 H62C 109.5
N1S C1S C2S 178.8(8)
C1S C2S H2S1 109.5
C1S C2S H2S2 109.5
H2S1 C2S H2S2 109.5
C1S C2S H2S3 109.5
H2S1 C2S H2S3 109.5
H2S2 C2S H2S3 109.5

loop_
_geom_bond_atom_site_label_1
_geom_bond_atom_site_label_2
_geom_bond_distance
Co1 O11 1.957(3)
Co1 N31 2.004(4)
Co1 Br2 2.3125(9)
Co1 Br1 2.3713(8)
O11 C11 1.276(5)
N11 N12 1.319(5)
N11 C11 1.357(6)
N12 N13 1.327(5)
N12 C12 1.425(5)
N13 N14 1.322(5)
N13 C18 1.453(5)
N14 C11 1.372(5)
C12 C17 1.391(6)
C12 C13 1.393(6)
C13 C14 1.385(7)
C13 H13A 0.9500
C14 C15 1.398(6)
C14 H14B 0.9500
C15 C16 1.391(6)
C15 H15A 0.9500
C16 C17 1.385(6)
C16 H16A 0.9500
C17 H17A 0.9500
C18 C23 1.380(6)
C18 C19 1.384(7)
C19 C20 1.395(6)
C19 H19A 0.9500
C20 C21 1.401(9)
C20 H20A 0.9500
C21 C22 1.366(9)
C21 H21A 0.9500
C22 C23 1.399(7)
C22 H22A 0.9500
C23 H23A 0.9500
N31 C31 1.139(6)
C31 C32 1.442(7)
C32 H32A 0.9800
C32 H32B 0.9800
C32 H32C 0.9800
Co2 O41 1.948(3)
Co2 N61 2.012(4)
Co2 Br4 2.3455(8)
Co2 Br3 2.3753(8)
O41 C41 1.279(5)
N41 N42 1.316(5)
N41 C41 1.369(6)
N42 N43 1.338(5)
N42 C42 1.440(5)
N43 N44 1.312(5)
N43 C48 1.445(5)
N44 C41 1.356(5)
C42 C43 1.389(6)
C42 C47 1.403(6)
C43 C44 1.374(7)
C43 H43A 0.9500
C44 C45 1.392(7)
C44 H44B 0.9500
C45 C46 1.397(7)
C45 H45A 0.9500
C46 C47 1.380(6)
C46 H46A 0.9500
C47 H47A 0.9500
C48 C53 1.372(7)
C48 C49 1.385(7)
C49 C50 1.389(6)
C49 H49A 0.9500
C50 C51 1.392(9)
C50 H50A 0.9500
C51 C52 1.387(9)
C51 H51A 0.9500
C52 C53 1.386(6)
C52 H52A 0.9500
C53 H53A 0.9500
N61 C61 1.145(6)
C61 C62 1.447(6)
C62 H62A 0.9800
C62 H62B 0.9800
C62 H62C 0.9800
N1S C1S 1.142(10)
C1S C2S 1.453(10)
C2S H2S1 0.9800
C2S H2S2 0.9800
C2S H2S3 0.9800

loop_
_geom_hbond_atom_site_label_D
_geom_hbond_atom_site_label_H
_geom_hbond_atom_site_label_A
_geom_hbond_distance_DH
_geom_hbond_distance_HA
_geom_hbond_distance_DA
_geom_hbond_angle_DHA
_geom_hbond_site_symmetry_A
C15 H15A Br1 0.95 2.94 3.710(5) 138.6 1_565
C53 H53A Br1 0.95 3.02 3.599(5) 120.9 1_665
C62 H62C Br1 0.98 3.05 3.868(6) 142.0 1_665
C62 H62A Br1 0.98 3.07 3.647(5) 119.1 2_667
C32 H32A Br2 0.98 2.79 3.675(6) 150.7 2_556
C43 H43A Br2 0.95 3.06 3.509(4) 110.6 1_565
C49 H49A Br2 0.95 2.85 3.644(5) 141.7 1_565
C19 H19A Br3 0.95 2.98 3.801(5) 145.1 1_445
C32 H32B Br3 0.98 2.97 3.786(6) 141.5 1_445
C17 H17A Br4 0.95 2.94 3.578(5) 125.4 1_545
C51 H51A Br4 0.95 2.97 3.879(5) 160.3 2_677
C2S H2S1 Br4 0.98 2.95 3.837(7) 150.6 2_676
C2S H2S3 Br4 0.98 3.04 4.005(8) 169.4 1_544

loop_
_geom_torsion_atom_site_label_1
_geom_torsion_atom_site_label_2
_geom_torsion_atom_site_label_3
_geom_torsion_atom_site_label_4
_geom_torsion
N31 Co1 O11 C11 -36.3(4)
Br2 Co1 O11 C11 81.4(3)
Br1 Co1 O11 C11 -150.4(3)
C11 N11 N12 N13 0.7(5)
C11 N11 N12 C12 -178.7(4)
N11 N12 N13 N14 -1.3(5)
C12 N12 N13 N14 178.1(4)
N11 N12 N13 C18 -179.8(4)
C12 N12 N13 C18 -0.4(7)
N12 N13 N14 C11 1.2(5)
C18 N13 N14 C11 179.9(4)
Co1 O11 C11 N11 156.2(3)
Co1 O11 C11 N14 -23.4(6)
N12 N11 C11 O11 -179.5(4)
N12 N11 C11 N14 0.1(5)
N13 N14 C11 O11 178.8(4)
N13 N14 C11 N11 -0.8(5)
N11 N12 C12 C17 130.6(4)
N13 N12 C12 C17 -48.7(6)
N11 N12 C12 C13 -48.6(6)
N13 N12 C12 C13 132.1(4)
C17 C12 C13 C14 -0.5(7)
N12 C12 C13 C14 178.7(4)
C12 C13 C14 C15 1.9(7)
C13 C14 C15 C16 -2.2(7)
C14 C15 C16 C17 1.0(7)
C15 C16 C17 C12 0.5(7)
C13 C12 C17 C16 -0.7(7)
N12 C12 C17 C16 -179.9(4)
N14 N13 C18 C23 -57.5(6)
N12 N13 C18 C23 120.9(5)
N14 N13 C18 C19 121.8(5)
N12 N13 C18 C19 -59.8(6)
C23 C18 C19 C20 -0.5(8)
N13 C18 C19 C20 -179.7(5)
C18 C19 C20 C21 1.4(9)
C19 C20 C21 C22 -1.3(9)
C20 C21 C22 C23 0.2(9)
C19 C18 C23 C22 -0.6(8)
N13 C18 C23 C22 178.6(4)
C21 C22 C23 C18 0.7(8)
O11 Co1 N31 C31 7(4)
Br2 Co1 N31 C31 -114(4)
Br1 Co1 N31 C31 119(4)
Co1 N31 C31 C32 70(71)
N61 Co2 O41 C41 36.7(4)
Br4 Co2 O41 C41 -80.1(4)
Br3 Co2 O41 C41 153.7(3)
C41 N41 N42 N43 0.2(4)
C41 N41 N42 C42 -179.6(3)
N41 N42 N43 N44 -0.9(5)
C42 N42 N43 N44 178.9(4)
N41 N42 N43 C48 179.7(4)
C42 N42 N43 C48 -0.5(6)
N42 N43 N44 C41 1.2(4)
C48 N43 N44 C41 -179.4(4)
Co2 O41 C41 N44 13.4(6)
Co2 O41 C41 N41 -166.8(3)
N43 N44 C41 O41 178.7(4)
N43 N44 C41 N41 -1.1(5)
N42 N41 C41 O41 -179.2(4)
N42 N41 C41 N44 0.6(5)
N41 N42 C42 C43 -41.5(5)
N43 N42 C42 C43 138.8(4)
N41 N42 C42 C47 136.0(4)
N43 N42 C42 C47 -43.7(6)
C47 C42 C43 C44 -0.4(6)
N42 C42 C43 C44 177.0(4)
C42 C43 C44 C45 0.4(6)
C43 C44 C45 C46 0.0(7)
C44 C45 C46 C47 -0.4(7)
C45 C46 C47 C42 0.4(6)
C43 C42 C47 C46 0.0(6)
N42 C42 C47 C46 -177.3(4)
N44 N43 C48 C53 -53.4(6)
N42 N43 C48 C53 125.8(5)
N44 N43 C48 C49 125.5(5)
N42 N43 C48 C49 -55.2(6)
C53 C48 C49 C50 -2.6(7)
N43 C48 C49 C50 178.5(4)
C48 C49 C50 C51 1.1(8)
C49 C50 C51 C52 1.1(8)
C50 C51 C52 C53 -1.9(8)
C49 C48 C53 C52 1.8(7)
N43 C48 C53 C52 -179.3(4)
C51 C52 C53 C48 0.5(7)
O41 Co2 N61 C61 4(3)
Br4 Co2 N61 C61 126(3)
Br3 Co2 N61 C61 -109(3)
Co2 N61 C61 C62 -54(40)
